data_2102170
loop_
_publ_author_name
'R\'ios, Susana'
'Malcherek, Thomas'
'Salje, Ekhard K. H.'
'Domeneghetti, Chiara'

_publ_contact_author 'Susana Rios'
_publ_section_title
;
 Localized defects in radiation-damaged zircon
;
_journal_coeditor_code BM0029
_journal_issue 6
_journal_name_full 'Acta Crystallographica Section B'
_journal_page_first 947
_journal_page_last 952
_journal_paper_doi 10.1107/S0108768100008582
_journal_volume 56
_journal_year 2000
_chemical_formula_sum 'Hf0.01 O24 Si Zr0.99'
_chemical_formula_weight 184.43
_chemical_name_systematic
; 
 ? 
;
_space_group_IT_number 141
_symmetry_cell_setting tetragonal
_symmetry_space_group_name_Hall '-I 4bd 2'
_symmetry_space_group_name_H-M 'I 41/a m d :2'
_atom_sites_solution_hydrogens geom
_atom_sites_solution_primary direct
_atom_sites_solution_secondary difmap
_audit_creation_method SHELXL-97
_cell_angle_alpha 90.00
_cell_angle_beta 90.00
_cell_angle_gamma 90.00
_cell_formula_units_Z 4
_cell_length_a 6.618(3)
_cell_length_b 6.618(3)
_cell_length_c 6.019(3)
_cell_measurement_reflns_used 60
_cell_measurement_temperature 293(2)
_cell_measurement_theta_max 50
_cell_measurement_theta_min 2
_cell_volume 263.6(2)
_computing_structure_refinement 'SHELXL-97 (Sheldrick, 1997)'
_computing_structure_solution 'SHELXS-97 (Sheldrick, 1990)'
_diffrn_ambient_temperature 293(2)
_diffrn_measured_fraction_theta_full .987
_diffrn_measured_fraction_theta_max .987
_diffrn_measurement_device_type 'Philips PW1100'
_diffrn_measurement_method \w-2\q
_diffrn_radiation_monochromator graphite
_diffrn_radiation_source 'fine-focus sealed tube'
_diffrn_radiation_type MoK\a
_diffrn_radiation_wavelength 0.71073
_diffrn_reflns_av_R_equivalents 0.0243
_diffrn_reflns_av_sigmaI/netI 0.0105
_diffrn_reflns_limit_h_max 14
_diffrn_reflns_limit_h_min -14
_diffrn_reflns_limit_k_max 14
_diffrn_reflns_limit_k_min -14
_diffrn_reflns_limit_l_max 12
_diffrn_reflns_limit_l_min 0
_diffrn_reflns_number 2659
_diffrn_reflns_theta_full 50.22
_diffrn_reflns_theta_max 50.22
_diffrn_reflns_theta_min 4.58
_diffrn_standards_decay_% 0
_diffrn_standards_interval_count 400
_diffrn_standards_interval_time 200
_diffrn_standards_number 3
_exptl_absorpt_coefficient_mu 4.421
_exptl_absorpt_correction_type empirical
_exptl_crystal_colour Colourless
_exptl_crystal_density_diffrn 4.648
_exptl_crystal_density_method 'not measured'
_exptl_crystal_F_000 345
_refine_diff_density_max 1.101
_refine_diff_density_min -1.010
_refine_diff_density_rms .204
_refine_ls_extinction_coef 0.023(3)
_refine_ls_extinction_expression Fc^*^=kFc[1+0.001xFc^2^\l^3^/sin(2\q)]^-1/4^
_refine_ls_extinction_method SHELXL
_refine_ls_goodness_of_fit_ref 1.204
_refine_ls_hydrogen_treatment mixed
_refine_ls_matrix_type full
_refine_ls_number_parameters 12
_refine_ls_number_reflns 382
_refine_ls_number_restraints 0
_refine_ls_restrained_S_all 1.204
_refine_ls_R_factor_all 0.0162
_refine_ls_R_factor_gt 0.0157
_refine_ls_shift/su_max 0.000
_refine_ls_shift/su_mean 0.000
_refine_ls_structure_factor_coef Fsqd
_refine_ls_weighting_details 'calc w=1/[\s^2^(Fo^2^)+(0.0246P)^2^+0.0356P] where P=(Fo^2^+2Fc^2^)/3'
_refine_ls_weighting_scheme calc
_refine_ls_wR_factor_gt 0.0392
_refine_ls_wR_factor_ref 0.0395
_reflns_number_gt 373
_reflns_number_total 382
_reflns_threshold_expression >2sigma(I)
_cod_data_source_file bm0029.cif
_cod_data_source_block zirconr
_cod_depositor_comments
;
The following automatic conversions were performed:
'_symmetry_cell_setting' value 'Tetragonal' changed to 'tetragonal'
according to '/home/saulius/struct/CIF-dictionaries/cif_core.dic'
dictionary named 'cif_core.dic' version 2.4.1 from 2010-06-29.

Automatic conversion script
Id: cif_fix_enum 1527 2010-12-29 10:47:43Z saulius 

The following automatic conversions were performed:

'_symmetry_cell_setting' value 'Tetragonal' changed to 'tetragonal'
according to /home/saulius/struct/CIF-dictionaries/cif_core.dic
dictionary named 'cif_core.dic' version 2.4.1 from 2010-06-29.

Automatic conversion script
Id: cif_fix_values 1715 2011-07-08 13:25:40Z adriana 
;
_cod_original_cell_volume 263.58(19)
_cod_original_sg_symbol_H-M I41/amd
_cod_original_formula_sum 'Hf.01 O24 Si Zr.99'
_cod_database_code 2102170

loop_
_symmetry_equiv_pos_as_xyz
'x, y, z'
'x, -y+1/2, z'
'y+1/4, x+1/4, z+3/4'
'y+1/4, -x+1/4, z+3/4'
'-x, y, z'
'-x, -y+1/2, z'
'-y+3/4, x+1/4, z+3/4'
'-y+3/4, -x+1/4, z+3/4'
'x+1/2, y+1/2, z+1/2'
'x+1/2, -y+1, z+1/2'
'y+3/4, x+3/4, z+5/4'
'y+3/4, -x+3/4, z+5/4'
'-x+1/2, y+1/2, z+1/2'
'-x+1/2, -y+1, z+1/2'
'-y+5/4, x+3/4, z+5/4'
'-y+5/4, -x+3/4, z+5/4'
'-x, -y, -z'
'-x, y-1/2, -z'
'-y-1/4, -x-1/4, -z-3/4'
'-y-1/4, x-1/4, -z-3/4'
'x, -y, -z'
'x, y-1/2, -z'
'y-3/4, -x-1/4, -z-3/4'
'y-3/4, x-1/4, -z-3/4'
'-x+1/2, -y+1/2, -z+1/2'
'-x+1/2, y, -z+1/2'
'-y+1/4, -x+1/4, -z-1/4'
'-y+1/4, x+1/4, -z-1/4'
'x+1/2, -y+1/2, -z+1/2'
'x+1/2, y, -z+1/2'
'y-1/4, -x+1/4, -z-1/4'
'y-1/4, x+1/4, -z-1/4'

loop_
_atom_site_label
_atom_site_type_symbol
_atom_site_fract_x
_atom_site_fract_y
_atom_site_fract_z
_atom_site_U_iso_or_equiv
_atom_site_adp_type
_atom_site_occupancy
_atom_site_symmetry_multiplicity
_atom_site_calc_flag
_atom_site_refinement_flags
Zr Zr4+ 0.0000 0.7500 0.1250 0.00588(5) Uani 0.99 8 d SP
Hf Hf4+ 0.0000 0.7500 0.1250 0.00588(5) Uani 0.01 8 d SP
Si Si4+ 0.0000 0.7500 0.6250 0.00557(7) Uani 1 8 d S
O O2- 0.0000 0.06580(8) 0.19545(8) 0.00900(8) Uani 1 2 d S

loop_
_atom_site_aniso_label
_atom_site_aniso_U_11
_atom_site_aniso_U_22
_atom_site_aniso_U_33
_atom_site_aniso_U_23
_atom_site_aniso_U_13
_atom_site_aniso_U_12
Zr 0.00600(6) 0.00600(6) 0.00566(7) 0.000 0.000 0.000
Hf 0.00600(6) 0.00600(6) 0.00566(7) 0.000 0.000 0.000
Si 0.00644(10) 0.00644(10) 0.00382(14) 0.000 0.000 0.000
O 0.01292(18) 0.00716(15) 0.00690(14) -0.00100(12) 0.000 0.000

loop_
_atom_type_symbol
_atom_type_description
_atom_type_scat_dispersion_real
_atom_type_scat_dispersion_imag
_atom_type_scat_source
Zr Zr4+ -2.9673 .5597 'International Tables Vol C Tables 4.2.6.8 and 6.1.1.4'
Si Si4+ .0817 .0704 'International Tables Vol C Tables 4.2.6.8 and 6.1.1.4'
O O2- .0106 .0060 'International Tables Vol C Tables 4.2.6.8 and 6.1.1.4'
Hf Hf4+ -1.1180 6.1850 'International Tables Vol C Tables 4.2.6.8 and 6.1.1.4'

loop_
_geom_angle_atom_site_label_1
_geom_angle_atom_site_label_2
_geom_angle_atom_site_label_3
_geom_angle
_geom_angle_site_symmetry_1
_geom_angle_site_symmetry_3
O Zr O 92.266(6) 2 19_566
O Zr O 92.266(6) 2 23_666
O Zr O 157.06(3) 19_566 23_666
O Zr O 157.06(3) 2 1_565
O Zr O 92.265(6) 19_566 1_565
O Zr O 92.265(6) 23_666 1_565
O Zr O 69.17(3) 2 18_565
O Zr O 80.324(13) 19_566 18_565
O Zr O 80.324(14) 23_666 18_565
O Zr O 133.764(18) 1_565 18_565
O Zr O 80.325(13) 2 15_454
O Zr O 133.765(18) 19_566 15_454
O Zr O 69.17(3) 23_666 15_454
O Zr O 80.324(13) 1_565 15_454
O Zr O 135.61(3) 18_565 15_454
O Zr O 80.325(13) 2 11_454
O Zr O 69.17(3) 19_566 11_454
O Zr O 133.764(17) 23_666 11_454
O Zr O 80.324(14) 1_565 11_454
O Zr O 135.61(3) 18_565 11_454
O Zr O 64.59(4) 15_454 11_454
O Zr O 133.765(17) 2 17_565
O Zr O 80.324(14) 19_566 17_565
O Zr O 80.324(14) 23_666 17_565
O Zr O 69.17(3) 1_565 17_565
O Zr O 64.59(4) 18_565 17_565
O Zr O 135.60(3) 15_454 17_565
O Zr O 135.60(3) 11_454 17_565
O Zr Si 78.531(14) 2 .
O Zr Si 101.469(15) 19_566 .
O Zr Si 101.469(15) 23_666 .
O Zr Si 78.531(15) 1_565 .
O Zr Si 147.70(2) 18_565 .
O Zr Si 32.30(2) 15_454 .
O Zr Si 32.30(2) 11_454 .
O Zr Si 147.70(2) 17_565 .
O Zr Zr 35.92(2) 2 17_565
O Zr Zr 85.279(8) 19_566 17_565
O Zr Zr 85.280(7) 23_666 17_565
O Zr Zr 167.016(14) 1_565 17_565
O Zr Zr 33.253(13) 18_565 17_565
O Zr Zr 110.482(14) 15_454 17_565
O Zr Zr 110.482(14) 11_454 17_565
O Zr Zr 97.84(3) 17_565 17_565
Si Zr Zr 114.452(13) . 17_565
O Zr Si 12.983(14) 2 17_566
O Zr Si 94.722(7) 19_566 17_566
O Zr Si 94.722(7) 23_666 17_566
O Zr Si 144.08(2) 1_565 17_566
O Zr Si 82.16(3) 18_565 17_566
O Zr Si 69.519(14) 15_454 17_566
O Zr Si 69.519(14) 11_454 17_566
O Zr Si 146.748(13) 17_565 17_566
Si Zr Si 65.548(13) . 17_566
Zr Zr Si 48.90(3) 17_565 17_566
O Hf O 92.266(6) 2 19_566
O Hf O 92.266(6) 2 23_666
O Hf O 157.06(3) 19_566 23_666
O Hf O 157.06(3) 2 1_565
O Hf O 92.265(6) 19_566 1_565
O Hf O 92.265(6) 23_666 1_565
O Hf O 69.17(3) 2 18_565
O Hf O 80.324(13) 19_566 18_565
O Hf O 80.324(14) 23_666 18_565
O Hf O 133.764(18) 1_565 18_565
O Hf O 80.325(13) 2 15_454
O Hf O 133.765(18) 19_566 15_454
O Hf O 69.17(3) 23_666 15_454
O Hf O 80.324(13) 1_565 15_454
O Hf O 135.61(3) 18_565 15_454
O Hf O 80.325(13) 2 11_454
O Hf O 69.17(3) 19_566 11_454
O Hf O 133.764(17) 23_666 11_454
O Hf O 80.324(14) 1_565 11_454
O Hf O 135.61(3) 18_565 11_454
O Hf O 64.59(4) 15_454 11_454
O Hf O 133.765(17) 2 17_565
O Hf O 80.324(14) 19_566 17_565
O Hf O 80.324(14) 23_666 17_565
O Hf O 69.17(3) 1_565 17_565
O Hf O 64.59(4) 18_565 17_565
O Hf O 135.60(3) 15_454 17_565
O Hf O 135.60(3) 11_454 17_565
O Si O 116.11(3) 18_566 11_454
O Si O 116.11(3) 18_566 15_454
O Si O 96.89(5) 11_454 15_454
O Si O 96.89(5) 18_566 17_566
O Si O 116.11(3) 11_454 17_566
O Si O 116.11(3) 15_454 17_566
O Si Zr 131.56(2) 18_566 .
O Si Zr 48.44(2) 11_454 .
O Si Zr 48.44(2) 15_454 .
O Si Zr 131.56(2) 17_566 .
O Si Si 66.01(3) 18_566 17_566
O Si Si 74.064(14) 11_454 17_566
O Si Si 74.064(15) 15_454 17_566
O Si Si 162.897(18) 17_566 17_566
Zr Si Si 65.548(13) . 17_566
Si O Hf 149.91(3) 17_566 1_545
Si O Zr 149.91(3) 17_566 1_545
Hf O Zr 0.0 1_545 1_545
Si O Zr 99.26(4) 17_566 17_565
Hf O Zr 110.83(3) 1_545 17_565
Zr O Zr 110.83(3) 1_545 17_565
Si O Hf 99.26(4) 17_566 17_565
Hf O Hf 110.83(3) 1_545 17_565
Zr O Hf 110.83(3) 1_545 17_565
Zr O Hf 0.0 17_565 17_565
Si O O 41.56(2) 17_566 2
Hf O O 168.531(14) 1_545 2
Zr O O 168.531(14) 1_545 2
Zr O O 57.70(2) 17_565 2
Hf O O 57.70(2) 17_565 2
Si O O 151.87(4) 17_566 17
Hf O O 58.22(2) 1_545 17
Zr O O 58.22(2) 1_545 17
Zr O O 52.61(3) 17_565 17
Hf O O 52.61(3) 17_565 17
O O O 110.31(3) 2 17
Si O O 31.947(14) 17_566 27_556
Hf O O 125.986(19) 1_545 27_556
Zr O O 125.986(19) 1_545 27_556
Zr O O 115.17(4) 17_565 27_556
Hf O O 115.17(4) 17_565 27_556
O O O 63.836(15) 2 27_556
O O O 152.40(2) 17 27_556
Si O O 31.947(13) 17_566 31_556
Hf O O 125.986(19) 1_545 31_556
Zr O O 125.986(19) 1_545 31_556
Zr O O 115.17(4) 17_565 31_556
Hf O O 115.17(4) 17_565 31_556
O O O 63.836(15) 2 31_556
O O O 152.40(2) 17 31_556
O O O 52.33(3) 27_556 31_556
Si O O 101.45(3) 17_566 11_444
Hf O O 52.13(2) 1_545 11_444
Zr O O 52.13(2) 1_545 11_444
Zr O O 146.962(6) 17_565 11_444
Hf O O 146.962(6) 17_565 11_444
O O O 137.182(16) 2 11_444
O O O 103.92(4) 17 11_444
O O O 95.70(4) 27_556 11_444
O O O 73.86(2) 31_556 11_444
Si O O 101.45(3) 17_566 15_444
Hf O O 52.13(2) 1_545 15_444
Zr O O 52.13(2) 1_545 15_444
Zr O O 146.962(6) 17_565 15_444
Hf O O 146.962(6) 17_565 15_444
O O O 137.182(16) 2 15_444
O O O 103.92(4) 17 15_444
O O O 73.86(2) 27_556 15_444
O O O 95.70(4) 31_556 15_444
O O O 50.66(3) 11_444 15_444
Si O O 91.73(3) 17_566 7_454
Hf O O 108.319(17) 1_545 7_454
Zr O O 108.319(17) 1_545 7_454
Zr O O 47.545(16) 17_565 7_454
Hf O O 47.545(16) 17_565 7_454
O O O 64.668(14) 2 7_454
O O O 69.71(2) 17 7_454
O O O 123.204(18) 27_556 7_454
O O O 84.30(4) 31_556 7_454
O O O 106.194(14) 11_444 7_454
O O O 155.04(3) 15_444 7_454

loop_
_geom_bond_atom_site_label_1
_geom_bond_atom_site_label_2
_geom_bond_distance
_geom_bond_site_symmetry_2
Zr O 2.1324(9) 2
Zr O 2.1325(9) 19_566
Zr O 2.1325(9) 23_666
Zr O 2.1325(9) 1_565
Zr O 2.2816(9) 18_565
Zr O 2.2816(9) 15_454
Zr O 2.2816(9) 11_454
Zr O 2.2816(9) 17_565
Zr Si 3.0093(14) .
Zr Zr 3.6349(12) 17_565
Zr Si 3.6349(12) 17_566
Hf O 2.1324(9) 2
Hf O 2.1325(9) 19_566
Hf O 2.1325(9) 23_666
Hf O 2.1325(9) 1_565
Hf O 2.2816(9) 18_565
Hf O 2.2816(9) 15_454
Hf O 2.2816(9) 11_454
Hf O 2.2816(9) 17_565
Si O 1.6290(7) 18_566
Si O 1.6290(7) 11_454
Si O 1.6290(7) 15_454
Si O 1.6291(7) 17_566
Si Si 3.6349(12) 17_566
O Si 1.6290(7) 17_566
O Hf 2.1325(9) 1_545
O Zr 2.1325(9) 1_545
O Zr 2.2816(9) 17_565
O Hf 2.2816(9) 17_565
O O 2.4381(14) 2
O O 2.5086(14) 17
O O 2.7646(12) 27_556
O O 2.7646(12) 31_556
O O 2.8491(9) 11_444
O O 2.8491(9) 15_444
O O 2.8491(9) 7_454
